data_2000431
loop_
_publ_author_name
'Marsh, R. E.'
'Schaefer, W. P.'
'Widdowson, K. L.'
'Myers, A. G.'

_publ_section_title
;
 Structure of an <i>anti</i>-aldol addition product of benzaldehyde and
 a pseudoephedrine-derived <i>O</i>-silyl ketene
 <i>N</i>,<i>O</i>-acetal
;
_journal_issue 11
_journal_name_full 'Acta Crystallographica Section C'
_journal_page_first 1948
_journal_page_last 1951
_journal_paper_doi 10.1107/S0108270192002233
_journal_volume 48
_journal_year 1992
_chemical_formula_sum 'C22 H29 N O3 Si'
_chemical_formula_weight 383.56
_symmetry_cell_setting monoclinic
_symmetry_space_group_name_H-M 'P 1 21 1'
_cell_angle_alpha 90
_cell_angle_beta 98.83(3)
_cell_angle_gamma 90
_cell_formula_units_Z 4
_cell_length_a 6.550(3)
_cell_length_b 17.318(6)
_cell_length_c 20.129(6)
_cell_volume 2256.2(15)
_diffrn_radiation_type Mo
_diffrn_radiation_wavelength 0.71073
_exptl_absorpt_coefficient_mu 0.118
_exptl_crystal_density_diffrn 1.13
_exptl_crystal_F_000 824
_cod_data_source_file hh0589.cif
_cod_data_source_block hh0589a
_cod_original_cell_volume 2256.2(14)
_cod_original_sg_symbol_H-M 'P 21'
_cod_original_formula_sum 'C22 H29 N1 O3 Si1'
_cod_database_code 2000431

loop_
_atom_site_label
_atom_site_fract_x
_atom_site_fract_y
_atom_site_fract_z
_atom_site_U_iso_or_equiv
Si1 .1888(2) .7000 .04990(10) .0466(2)
O1 .2660(3) .69910(10) .13150(10) .0490(6)
O2 .2264(3) .61730(10) .01480(10) .0486(6)
O3 .6582(4) .56510(10) .10420(10) .0558(7)
N1 .3504(4) .5263(2) .13020(10) .0440(8)
C1 .4679(5) .7070(2) .1687(2) .0501(9)
C2 .4632(7) .7648(2) .2244(2) .0650(13)
C3 .6129(9) .8189(3) .2387(2) .1050(18)
C4 .6066(16) .8698(4) .2915(4) .165(3)
C5 .4527(19) .8653(5) .3302(4) .162(4)
C6 .3041(12) .8135(4) .3160(3) .137(3)
C7 .3085(8) .7612(3) .2627(2) .0896(15)
C8 .5480(5) .6280(2) .1984(2) .0449(9)
C9 .7761(5) .6350(2) .2299(2) .0621(11)
C10 .5250(6) .5698(2) .1409(2) .0444(9)
C11 .1937(5) .5268(2) .1751(2) .0603(11)
C12 .2887(5) .4916(2) .0646(2) .0490(10)
C13 .2100(7) .4088(2) .0685(2) .0789(14)
C14 .1283(5) .5446(2) .0223(2) .0474(9)
C15 .0504(6) .5115(2) -.0450(2) .0544(11)
C16 -.1448(7) .4810(3) -.0594(2) .0775(14)
C17 -.2136(10) .4484(3) -.1203(3) .1057(19)
C18 -.0921(13) .4470(3) -.1694(3) .118(2)
C19 .1040(10) .4785(3) -.1561(3) .1071(19)
C20 .1730(7) .5102(3) -.0942(2) .0787(14)
C21 -.0893(6) .7219(2) .0407(2) .0642(11)
C22 .3345(6) .7696(2) .0065(2) .0623(11)
Si3 .6077(2) .32830(10) .44110(10) .0616(3)
O31 .7371(4) .4067(2) .46660(10) .0612(7)
O32 .5214(3) .32820(10) .36080(10) .0555(6)
O33 .4557(5) .5067(2) .32960(10) .0748(8)
N31 .7576(5) .4487(2) .3193(2) .0576(9)
C31 .6626(6) .4833(2) .4717(2) .0621(12)
C32 .7378(8) .5144(2) .5411(2) .0683(13)
C33 .6072(8) .5557(3) .5755(3) .0917(15)
C34 .6787(12) .5876(3) .6380(3) .119(2)
C35 .8773(13) .5773(4) .6666(3) .121(2)
C36 1.0066(9) .5381(4) .6336(3) .112(2)
C37 .9413(8) .5060(3) .5719(2) .0935(16)
C38 .7318(7) .5339(2) .4164(2) .0735(13)
C39 .6577(10) .6179(3) .4197(2) .127(2)
C40 .6386(8) .4970(2) .3507(2) .0597(12)
C41 .9786(6) .4372(3) .3405(2) .0820(14)
C42 .6496(5) .3937(2) .2700(2) .0520(10)
C43 .7508(6) .3864(2) .2066(2) .0649(11)
C44 .6264(5) .3157(2) .3046(2) .0570(10)
C45 .5060(7) .2596(2) .2569(2) .0558(11)
C46 .3014(8) .2709(2) .2347(2) .0745(13)
C47 .1904(8) .2233(3) .1876(2) .0915(15)
C48 .2850(13) .1630(4) .1632(3) .123(2)
C49 .4861(13) .1483(4) .1856(4) .132(2)
C50 .5987(8) .1974(3) .2323(3) .0997(15)
C51 .3732(7) .3199(3) .4806(2) .0900(14)
C52 .7933(7) .2488(3) .4635(2) .0961(16)
H1 .5585 .7243 .1393 ?
H3 .7220 .8217 .2132 ?
H4 .7100 .9073 .3009 ?
H5 .4522 .8997 .3666 ?
H6 .1957 .8116 .3415 ?
H7 .2040 .7230 .2538 ?
H8 .4724 .6120 .2327 ?
H9a .8245 .5865 .2481 ?
H9b .8558 .6502 .1965 ?
H9c .7901 .6725 .2648 ?
H11a .0844 .4926 .1579 ?
H11b .2534 .5111 .2187 ?
H11c .1390 .5778 .1769 ?
H12 .4066 .4874 .0427 ?
H13a .1725 .3888 .0248 ?
H13b .3175 .3779 .0927 ?
H13c .0945 .4084 .0918 ?
H14 .0119 .5501 .0449 ?
H16 -.2338 .4824 -.0263 ?
H17 -.3472 .4268 -.1290 ?
H18 -.1405 .4244 -.2115 ?
H19 .1900 .4782 -.1899 ?
H20 .3079 .5316 -.0856 ?
H21a -.1461 .7235 -.0058 ?
H21b -.1579 .6831 .0623 ?
H21c -.1092 .7706 .0605 ?
H22a .3203 .8199 .0243 ?
H22b .4764 .7556 .0130 ?
H22c .2820 .7696 -.0402 ?
H31 .5152 .4834 .4657 ?
H33 .4676 .5622 .5560 ?
H34 .5877 .6166 .6604 ?
H35 .9262 .5978 .7099 ?
H36 1.1467 .5322 .6532 ?
H37 1.0357 .4780 .5496 ?
H38 .8781 .5361 .4215 ?
H39a .7186 .6400 .4616 ?
H39b .6996 .6465 .3840 ?
H39c .5123 .6189 .4165 ?
H41a 1.0293 .4009 .3115 ?
H41b 1.0488 .4849 .3386 ?
H41c 1.0022 .4180 .3853 ?
H42 .5152 .4134 .2541 ?
H43a .6751 .3501 .1765 ?
H43b .7513 .4349 .1850 ?
H43c .8888 .3683 .2184 ?
H44 .7596 .2945 .3191 ?
H46 .2331 .3131 .2524 ?
H47 .0478 .2329 .1725 ?
H48 .2098 .1308 .1302 ?
H49 .5505 .1044 .1695 ?
H50 .7398 .1877 .2471 ?
H51a .3005 .2747 .4653 ?
H51b .4108 .3182 .5281 ?
H51c .2875 .3640 .4688 ?
H52a .8411 .2498 .5104 ?
H52b .7265 .2008 .4518 ?
H52c .9065 .2547 .4397 ?

loop_
_geom_bond_atom_site_label_1
_geom_bond_atom_site_label_2
_geom_bond_distance
Si1 O1 1.643
Si1 O2 1.632
Si1 C21 1.842
Si1 C22 1.839
O1 C1 1.423(4)
O2 C14 1.433(4)
O3 C10 1.230(4)
N1 C10 1.358(4)
N1 C11 1.468(4)
N1 C12 1.450(4)
C1 C2 1.505(5)
C1 C8 1.553(5)
C2 C3 1.356(7)
C2 C7 1.367(6)
C3 C4 1.386(10)
C4 C5 1.367(12)
C5 C6 1.323(12)
C6 C7 1.407(9)
C8 C9 1.536(5)
C8 C10 1.525(5)
C12 C13 1.530(5)
C12 C14 1.548(5)
C14 C15 1.486(5)
C15 C16 1.372(6)
C15 C20 1.368(6)
C16 C17 1.363(7)
C17 C18 1.360(9)
C18 C19 1.383(9)
C19 C20 1.373(7)
Si3 O31 1.640(3)
Si3 O32 1.628(2)
Si3 C51 1.841(4)
Si3 C52 1.846(5)
O31 C31 1.422(5)
O32 C44 1.428(4)
O33 C40 1.220(5)
N31 C40 1.363(5)
N31 C41 1.459(5)
N31 C42 1.475(5)
C31 C32 1.507(6)
C31 C38 1.540(6)
C32 C33 1.379(7)
C32 C37 1.388(7)
C33 C34 1.388(8)
C34 C35 1.351(9)
C35 C36 1.339(9)
C36 C37 1.368(8)
C38 C39 1.537(6)
C38 C40 1.511(6)
C42 C43 1.531(5)
C42 C44 1.537(5)
C44 C45 1.503(5)
C45 C46 1.360(6)
C45 C50 1.366(6)
C46 C47 1.378(7)
C47 C48 1.344(8)
C48 C49 1.349(10)
C49 C50 1.392(9)
